data_4345485
loop_
_publ_author_name
'Neary, Michelle C.'
'Parkin, Gerard'

_publ_section_title
;
 Reactivity of Cyclopentadienyl Molybdenum Compounds towards Formic Acid:
 Structural Characterization of CpMo(PMe3)(CO)2H, CpMo(PMe3)2(CO)H,
 [CpMo(\m-O)(\m-O2CH)]2, and [Cp*Mo(\m-O)(\m-O2CH)]2.
;
_journal_issue 3
_journal_name_full 'Inorganic chemistry'
_journal_page_first 1511
_journal_page_last 1523
_journal_paper_doi 10.1021/acs.inorgchem.6b02606
_journal_volume 56
_journal_year 2017
_chemical_formula_moiety 'C10 H15 Mo O2 P'
_chemical_formula_sum 'C10 H15 Mo O2 P'
_chemical_formula_weight 294.13
_space_group_crystal_system monoclinic
_space_group_IT_number 14
_space_group_name_Hall '-P 2ybc'
_space_group_name_H-M_alt 'P 1 21/c 1'
_symmetry_space_group_name_Hall '-P 2ybc'
_symmetry_space_group_name_H-M 'P 1 21/c 1'
_atom_sites_solution_hydrogens mixed
_audit_creation_method SHELXL-2014/7
_cell_angle_alpha 90
_cell_angle_beta 104.671(3)
_cell_angle_gamma 90
_cell_formula_units_Z 4
_cell_length_a 8.4275(17)
_cell_length_b 12.152(2)
_cell_length_c 12.291(2)
_cell_measurement_reflns_used 9946
_cell_measurement_temperature 130(2)
_cell_measurement_theta_max 32.81
_cell_measurement_theta_min 2.40
_cell_volume 1217.7(4)
_computing_cell_refinement 'Bruker SAINT'
_computing_data_collection 'Bruker APEX2'
_computing_data_reduction 'Bruker SAINT'
_computing_molecular_graphics 'Bruker SHELXTL'
_computing_publication_material 'Bruker SHELXTL'
_computing_structure_refinement 'SHELXL-2014/7 (Sheldrick, 2014)'
_computing_structure_solution 'SHELXS-97 (Sheldrick 2008)'
_diffrn_ambient_temperature 130(2)
_diffrn_measured_fraction_theta_full 1.000
_diffrn_measured_fraction_theta_max 0.954
_diffrn_measurement_device_type 'Bruker APEX-II CCD'
_diffrn_measurement_method '\f and \w scans'
_diffrn_radiation_type MoK\a
_diffrn_radiation_wavelength 0.71073
_diffrn_reflns_av_R_equivalents 0.0316
_diffrn_reflns_av_unetI/netI 0.0224
_diffrn_reflns_Laue_measured_fraction_full 1.000
_diffrn_reflns_Laue_measured_fraction_max 0.954
_diffrn_reflns_limit_h_max 12
_diffrn_reflns_limit_h_min -12
_diffrn_reflns_limit_k_max 18
_diffrn_reflns_limit_k_min -18
_diffrn_reflns_limit_l_max 18
_diffrn_reflns_limit_l_min -18
_diffrn_reflns_number 20362
_diffrn_reflns_point_group_measured_fraction_full 1.000
_diffrn_reflns_point_group_measured_fraction_max 0.954
_diffrn_reflns_theta_full 25.000
_diffrn_reflns_theta_max 32.928
_diffrn_reflns_theta_min 2.396
_exptl_absorpt_coefficient_mu 1.182
_exptl_absorpt_correction_T_max 0.7465
_exptl_absorpt_correction_T_min 0.6209
_exptl_absorpt_correction_type empirical
_exptl_absorpt_process_details sadabs
_exptl_crystal_colour yellow
_exptl_crystal_density_diffrn 1.604
_exptl_crystal_description block
_exptl_crystal_F_000 592
_exptl_crystal_size_max 0.410
_exptl_crystal_size_mid 0.320
_exptl_crystal_size_min 0.200
_refine_diff_density_max 1.529
_refine_diff_density_min -0.989
_refine_diff_density_rms 0.086
_refine_ls_extinction_method none
_refine_ls_goodness_of_fit_ref 1.082
_refine_ls_hydrogen_treatment mixed
_refine_ls_matrix_type full
_refine_ls_number_parameters 134
_refine_ls_number_reflns 4360
_refine_ls_number_restraints 0
_refine_ls_restrained_S_all 1.082
_refine_ls_R_factor_all 0.0304
_refine_ls_R_factor_gt 0.0265
_refine_ls_shift/su_max 0.001
_refine_ls_shift/su_mean 0.000
_refine_ls_structure_factor_coef Fsqd
_refine_ls_weighting_details 'w=1/[\s^2^(Fo^2^)+(0.0157P)^2^+1.4841P] where P=(Fo^2^+2Fc^2^)/3'
_refine_ls_weighting_scheme calc
_refine_ls_wR_factor_gt 0.0597
_refine_ls_wR_factor_ref 0.0629
_reflns_Friedel_coverage 0.000
_reflns_number_gt 3944
_reflns_number_total 4360
_reflns_threshold_expression 'I > 2\s(I)'
_cod_data_source_file cpmoph_a.cif
_cod_data_source_block cpmoph_a
_cod_database_code 4345485
_shelx_shelxl_version_number 2014/7
_shelx_space_group_comment
; 
The symmetry employed for this shelxl refinement is uniquely defined 
by the following loop, which should always be used as a source of 
symmetry information in preference to the above space-group names. 
They are only intended as comments. 
;
_shelx_estimated_absorpt_t_min 0.643
_shelx_estimated_absorpt_t_max 0.798

loop_
_space_group_symop_operation_xyz
'x, y, z'
'-x, y+1/2, -z+1/2'
'-x, -y, -z'
'x, -y-1/2, z-1/2'

loop_
_atom_site_label
_atom_site_type_symbol
_atom_site_fract_x
_atom_site_fract_y
_atom_site_fract_z
_atom_site_U_iso_or_equiv
_atom_site_adp_type
_atom_site_occupancy
_atom_site_site_symmetry_order
_atom_site_calc_flag
_atom_site_refinement_flags_posn
_atom_site_refinement_flags_adp
Mo Mo 0.11576(2) 0.29144(2) 0.11673(2) 0.01897(4) Uani 1 1 d . .
H1 H 0.144(4) 0.262(2) 0.253(2) 0.047(8) Uiso 1 1 d . .
O1 O 0.4171(2) 0.39497(16) 0.05125(15) 0.0472(4) Uani 1 1 d . .
O2 O 0.1907(2) 0.48894(13) 0.28267(14) 0.0401(3) Uani 1 1 d . .
P1 P 0.32230(5) 0.15360(4) 0.18550(4) 0.02370(9) Uani 1 1 d . .
C1 C 0.3039(2) 0.35600(17) 0.07434(15) 0.0294(4) Uani 1 1 d . .
C2 C 0.1633(2) 0.41527(15) 0.22026(15) 0.0267(3) Uani 1 1 d . .
C3 C -0.1612(3) 0.2350(3) 0.0858(2) 0.0522(7) Uani 1 1 d . .
H3A H -0.2201 0.2203 0.1454 0.063 Uiso 1 1 calc R U
C4 C -0.1587(3) 0.3363(3) 0.0294(3) 0.0647(10) Uani 1 1 d . .
H4A H -0.2169 0.4053 0.0411 0.078 Uiso 1 1 calc R U
C5 C -0.0758(3) 0.3177(2) -0.0570(2) 0.0472(6) Uani 1 1 d . .
H5A H -0.0660 0.3709 -0.1170 0.057 Uiso 1 1 calc R U
C6 C -0.0303(3) 0.2070(2) -0.05070(17) 0.0358(4) Uani 1 1 d . .
H6A H 0.0196 0.1676 -0.1053 0.043 Uiso 1 1 calc R U
C7 C -0.0824(3) 0.1580(2) 0.03687(19) 0.0394(5) Uani 1 1 d . .
H7A H -0.0745 0.0777 0.0554 0.047 Uiso 1 1 calc R U
C11 C 0.5034(2) 0.19849(19) 0.29079(18) 0.0360(4) Uani 1 1 d . .
H11A H 0.5808 0.1371 0.3104 0.054 Uiso 1 1 calc R U
H11B H 0.4715 0.2232 0.3582 0.054 Uiso 1 1 calc R U
H11C H 0.5555 0.2594 0.2606 0.054 Uiso 1 1 calc R U
C12 C 0.2590(3) 0.03289(18) 0.2526(2) 0.0422(5) Uani 1 1 d . .
H12A H 0.3531 -0.0164 0.2785 0.063 Uiso 1 1 calc R U
H12B H 0.1717 -0.0059 0.1983 0.063 Uiso 1 1 calc R U
H12C H 0.2184 0.0562 0.3169 0.063 Uiso 1 1 calc R U
C13 C 0.4104(3) 0.0907(2) 0.0793(2) 0.0426(5) Uani 1 1 d . .
H13A H 0.4923 0.0358 0.1149 0.064 Uiso 1 1 calc R U
H13B H 0.4629 0.1476 0.0439 0.064 Uiso 1 1 calc R U
H13C H 0.3234 0.0550 0.0220 0.064 Uiso 1 1 calc R U

loop_
_atom_site_aniso_label
_atom_site_aniso_U_11
_atom_site_aniso_U_22
_atom_site_aniso_U_33
_atom_site_aniso_U_23
_atom_site_aniso_U_13
_atom_site_aniso_U_12
Mo 0.01634(6) 0.02277(7) 0.01777(7) -0.00107(4) 0.00429(5) 0.00052(4)
O1 0.0391(8) 0.0624(11) 0.0429(9) 0.0035(8) 0.0156(7) -0.0207(8)
O2 0.0427(8) 0.0342(8) 0.0408(8) -0.0127(6) 0.0060(7) 0.0001(6)
P1 0.01847(18) 0.0274(2) 0.02369(19) -0.00305(16) 0.00239(15) 0.00314(15)
C1 0.0282(8) 0.0362(9) 0.0234(8) 0.0013(7) 0.0057(6) -0.0051(7)
C2 0.0243(8) 0.0277(8) 0.0276(8) -0.0008(6) 0.0053(6) 0.0013(6)
C3 0.0205(9) 0.107(2) 0.0291(10) -0.0075(12) 0.0067(8) -0.0123(11)
C4 0.0268(10) 0.0647(17) 0.083(2) -0.0432(16) -0.0223(12) 0.0222(11)
C5 0.0352(11) 0.0540(14) 0.0393(11) 0.0202(10) -0.0146(9) -0.0151(10)
C6 0.0271(9) 0.0528(13) 0.0261(9) -0.0129(8) 0.0039(7) -0.0052(8)
C7 0.0317(10) 0.0384(11) 0.0404(11) 0.0049(9) -0.0052(8) -0.0140(8)
C11 0.0239(8) 0.0455(12) 0.0326(10) -0.0037(8) -0.0044(7) 0.0017(8)
C12 0.0409(11) 0.0302(10) 0.0506(13) 0.0090(9) 0.0027(10) 0.0027(9)
C13 0.0304(10) 0.0542(14) 0.0425(11) -0.0175(10) 0.0077(8) 0.0132(9)

loop_
_atom_type_symbol
_atom_type_description
_atom_type_scat_dispersion_real
_atom_type_scat_dispersion_imag
_atom_type_scat_source
C C 0.0033 0.0016 'International Tables Vol C Tables 4.2.6.8 and 6.1.1.4'
H H 0.0000 0.0000 'International Tables Vol C Tables 4.2.6.8 and 6.1.1.4'
O O 0.0106 0.0060 'International Tables Vol C Tables 4.2.6.8 and 6.1.1.4'
P P 0.1023 0.0942 'International Tables Vol C Tables 4.2.6.8 and 6.1.1.4'
Mo Mo -1.6832 0.6857 'International Tables Vol C Tables 4.2.6.8 and 6.1.1.4'

loop_
_geom_angle_atom_site_label_1
_geom_angle_atom_site_label_2
_geom_angle_atom_site_label_3
_geom_angle
C2 Mo C1 79.47(8)
C2 Mo C6 152.37(8)
C1 Mo C6 102.84(8)
C2 Mo C5 118.02(9)
C1 Mo C5 96.91(8)
C6 Mo C5 34.53(9)
C2 Mo C4 97.74(8)
C1 Mo C4 123.72(12)
C6 Mo C4 57.69(8)
C5 Mo C4 35.38(11)
C2 Mo C7 144.26(8)
C1 Mo C7 134.62(9)
C6 Mo C7 34.49(8)
C5 Mo C7 57.56(8)
C4 Mo C7 57.24(9)
C2 Mo C3 111.12(9)
C1 Mo C3 154.98(8)
C6 Mo C3 57.08(8)
C5 Mo C3 58.08(9)
C4 Mo C3 34.89(12)
C7 Mo C3 33.74(10)
C2 Mo P1 107.30(6)
C1 Mo P1 79.04(6)
C6 Mo P1 100.11(6)
C5 Mo P1 133.01(8)
C4 Mo P1 149.34(8)
C7 Mo P1 92.31(6)
C3 Mo P1 116.73(9)
C2 Mo H1 63.7(10)
C1 Mo H1 115.7(10)
C6 Mo H1 134.0(10)
C5 Mo H1 146.3(10)
C4 Mo H1 112.5(10)
C7 Mo H1 100.1(10)
C3 Mo H1 89.1(10)
P1 Mo H1 65.8(10)
C11 P1 C13 102.40(11)
C11 P1 C12 102.01(11)
C13 P1 C12 101.82(13)
C11 P1 Mo 116.30(8)
C13 P1 Mo 115.39(8)
C12 P1 Mo 116.68(8)
O1 C1 Mo 178.69(18)
O2 C2 Mo 179.35(18)
C7 C3 C4 108.1(2)
C7 C3 Mo 72.60(12)
C4 C3 Mo 71.96(14)
C7 C3 H3A 125.8
C4 C3 H3A 125.8
Mo C3 H3A 125.8
C3 C4 C5 107.2(2)
C3 C4 Mo 73.15(13)
C5 C4 Mo 72.13(12)
C3 C4 H4A 126.2
C5 C4 H4A 126.2
Mo C4 H4A 126.2
C6 C5 C4 106.9(2)
C6 C5 Mo 72.72(12)
C4 C5 Mo 72.48(13)
C6 C5 H5A 126.3
C4 C5 H5A 126.3
Mo C5 H5A 126.3
C5 C6 C7 108.6(2)
C5 C6 Mo 72.75(12)
C7 C6 Mo 73.03(12)
C5 C6 H6A 125.5
C7 C6 H6A 125.5
Mo C6 H6A 125.5
C3 C7 C6 109.2(2)
C3 C7 Mo 73.66(14)
C6 C7 Mo 72.48(12)
C3 C7 H7A 125.3
C6 C7 H7A 125.3
Mo C7 H7A 125.3
P1 C11 H11A 109.5
P1 C11 H11B 109.5
H11A C11 H11B 109.5
P1 C11 H11C 109.5
H11A C11 H11C 109.5
H11B C11 H11C 109.5
P1 C12 H12A 109.5
P1 C12 H12B 109.5
H12A C12 H12B 109.5
P1 C12 H12C 109.5
H12A C12 H12C 109.5
H12B C12 H12C 109.5
P1 C13 H13A 109.5
P1 C13 H13B 109.5
H13A C13 H13B 109.5
P1 C13 H13C 109.5
H13A C13 H13C 109.5
H13B C13 H13C 109.5

loop_
_geom_bond_atom_site_label_1
_geom_bond_atom_site_label_2
_geom_bond_distance
Mo C2 1.9458(19)
Mo C1 1.9542(19)
Mo C6 2.349(2)
Mo C5 2.350(2)
Mo C4 2.354(2)
Mo C7 2.356(2)
Mo C3 2.370(2)
Mo P1 2.4092(6)
Mo H1 1.67(3)
O1 C1 1.163(2)
O2 C2 1.163(2)
P1 C11 1.817(2)
P1 C13 1.825(2)
P1 C12 1.827(2)
C3 C7 1.371(4)
C3 C4 1.416(5)
C3 H3A 1.0000
C4 C5 1.429(4)
C4 H4A 1.0000
C5 C6 1.394(4)
C5 H5A 1.0000
C6 C7 1.395(3)
C6 H6A 1.0000
C7 H7A 1.0000
C11 H11A 0.9800
C11 H11B 0.9800
C11 H11C 0.9800
C12 H12A 0.9800
C12 H12B 0.9800
C12 H12C 0.9800
C13 H13A 0.9800
C13 H13B 0.9800
C13 H13C 0.9800
